data_2022254
loop_
_publ_author_name
'Gardner, Heather C.'
'Kennedy, Alan R.'
'McCarney, Karen M.'
'Staunton, Edward'
'Stewart, Heather'
'Teat, Simon J.'

_publ_section_title
;
 Structures of five salt forms of disulfonated monoazo dyes
;
_journal_coeditor_code YF3208
_journal_issue 10
_journal_name_full 'Acta Crystallographica Section C'
_journal_page_first 972
_journal_page_last 981
_journal_paper_doi 10.1107/S2053229620012735
_journal_volume 76
_journal_year 2020
_chemical_formula_iupac '[Ca (C12 H8 N2 O6 S2) (H2 O1)4]'
_chemical_formula_moiety 'C12 H16 Ca N2 O10 S2'
_chemical_formula_sum 'C12 H16 Ca N2 O10 S2'
_chemical_formula_weight 452.47
_chemical_name_common
;
<i>catena</i>-Poly[[tetraaquacalcium(II)]-\m-azobenzene-3,3'-disulfonato]
;
_chemical_name_systematic <i>catena</i>-Poly[[tetraaquacalcium(II)]-\m-3,3'-(diazane-1,2-diyl)bis(benzenesulfonato)]
_space_group_crystal_system triclinic
_space_group_IT_number 2
_space_group_name_Hall '-P 1'
_space_group_name_H-M_alt 'P -1'
_atom_sites_solution_hydrogens mixed
_audit_creation_method SHELXL-2014/7
_cell_angle_alpha 94.289(2)
_cell_angle_beta 103.160(2)
_cell_angle_gamma 108.456(2)
_cell_formula_units_Z 1
_cell_length_a 6.3875(2)
_cell_length_b 6.7470(2)
_cell_length_c 11.3030(5)
_cell_measurement_reflns_used 1934
_cell_measurement_temperature 123(2)
_cell_measurement_theta_max 27.48
_cell_measurement_theta_min 1.00
_cell_volume 444.21(3)
_computing_cell_refinement
;
DENZO (Otwinowski & Minor, 1997)
;
_computing_data_collection
;
DENZO (Otwinowski & Minor, 1997) and COLLECT (Hooft, 1998)
;
_computing_data_reduction
;
DENZO (Otwinowski & Minor, 1997)
;
_computing_molecular_graphics
;
Mercury (Macrae <i>et al.</i>,  2020) and ORTEP-3 (Farrugia,
2012)
;
_computing_publication_material
;
SHELXL2014 (Sheldrick, 2015)
;
_computing_structure_refinement
;
SHELXL2014 (Sheldrick, 2015) and WinGX (Farrugia, 2012)
;
_computing_structure_solution
;
SIR92 (Altomare <i>et al.</i>,  1994)
;
_diffrn_ambient_temperature 123(2)
_diffrn_measured_fraction_theta_full 0.999
_diffrn_measured_fraction_theta_max 0.993
_diffrn_measurement_device_type 'Nonius Kappa CCD'
_diffrn_measurement_method 'phi and omega scans'
_diffrn_radiation_type MoK\a
_diffrn_radiation_wavelength 0.71073
_diffrn_reflns_av_R_equivalents 0.0198
_diffrn_reflns_av_unetI/netI 0.0332
_diffrn_reflns_limit_h_max 8
_diffrn_reflns_limit_h_min -8
_diffrn_reflns_limit_k_max 8
_diffrn_reflns_limit_k_min -8
_diffrn_reflns_limit_l_max 14
_diffrn_reflns_limit_l_min -14
_diffrn_reflns_number 3837
_diffrn_reflns_theta_full 26.000
_diffrn_reflns_theta_max 27.576
_diffrn_reflns_theta_min 1.874
_diffrn_source 'sealed tube'
_diffrn_standards_decay_% 0
_diffrn_standards_interval_count 0
_diffrn_standards_interval_time 0
_diffrn_standards_number 0
_exptl_absorpt_coefficient_mu 0.645
_exptl_absorpt_correction_type none
_exptl_crystal_colour yellow-orange
_exptl_crystal_density_diffrn 1.691
_exptl_crystal_description plate
_exptl_crystal_F_000 234
_exptl_crystal_size_max 0.50
_exptl_crystal_size_mid 0.25
_exptl_crystal_size_min 0.05
_refine_diff_density_max 0.398
_refine_diff_density_min -0.458
_refine_ls_extinction_method none
_refine_ls_goodness_of_fit_ref 1.050
_refine_ls_hydrogen_treatment mixed
_refine_ls_matrix_type full
_refine_ls_number_parameters 140
_refine_ls_number_reflns 2038
_refine_ls_number_restraints 6
_refine_ls_restrained_S_all 1.052
_refine_ls_R_factor_all 0.0344
_refine_ls_R_factor_gt 0.0270
_refine_ls_shift/su_max 0.000
_refine_ls_shift/su_mean 0.000
_refine_ls_structure_factor_coef Fsqd
_refine_ls_weighting_details 'w=1/[\s^2^(Fo^2^)+(0.0253P)^2^+0.2861P] where P=(Fo^2^+2Fc^2^)/3'
_refine_ls_weighting_scheme calc
_refine_ls_wR_factor_gt 0.0654
_refine_ls_wR_factor_ref 0.0695
_reflns_number_gt 1775
_reflns_number_total 2038
_reflns_threshold_expression 'I > 2\s(I)'
_cod_data_source_file yf3208sup1.cif
_cod_data_source_block II
_cod_depositor_comments 'Adding full bibliography for 2022253--2022257.cif.'
_cod_database_code 2022254
_cod_database_fobs_code 2022254
_shelx_space_group_comment
;
The symmetry employed for this shelxl refinement is uniquely defined
by the following loop, which should always be used as a source of
symmetry information in preference to the above space-group names.
They are only intended as comments.
;

loop_
_space_group_symop_operation_xyz
'x, y, z'
'-x, -y, -z'

loop_
_atom_site_type_symbol
_atom_site_label
_atom_site_fract_x
_atom_site_fract_y
_atom_site_fract_z
_atom_site_U_iso_or_equiv
_atom_site_adp_type
_atom_site_calc_flag
_atom_site_occupancy
_atom_site_disorder_assembly
_atom_site_disorder_group
Ca Ca1 0.5000 0.5000 0.5000 0.01202(12) Uani d 1 . .
S S1 0.81011(6) 0.85257(6) 0.30913(3) 0.01227(11) Uani d 1 . .
O O1 0.82484(19) 1.06481(17) 0.35704(11) 0.0180(3) Uani d 1 . .
O O2 1.03284(18) 0.83889(18) 0.30803(10) 0.0167(2) Uani d 1 . .
O O3 0.6843(2) 0.69091(18) 0.37004(11) 0.0202(3) Uani d 1 . .
O O1W 0.8574(2) 0.5188(2) 0.61733(12) 0.0230(3) Uani d 1 . .
O O2W 0.5467(2) 0.82518(18) 0.61047(12) 0.0229(3) Uani d 1 . .
N N1 0.0426(2) 0.5479(2) -0.03915(13) 0.0170(3) Uani d 1 . .
C C1 0.6455(3) 0.7956(2) 0.15386(14) 0.0125(3) Uani d 1 . .
C C2 0.4105(3) 0.6926(2) 0.12544(15) 0.0143(3) Uani d 1 . .
H H2 0.3369 0.6498 0.1881 0.017 Uiso calc 1 . .
C C3 0.2852(3) 0.6534(2) 0.00261(15) 0.0147(3) Uani d 1 . .
C C4 0.3926(3) 0.7176(2) -0.08881(15) 0.0165(3) Uani d 1 . .
H H4 0.3047 0.6926 -0.1719 0.020 Uiso calc 1 . .
C C5 0.6283(3) 0.8181(3) -0.05911(15) 0.0173(3) Uani d 1 . .
H H5 0.7019 0.8592 -0.1220 0.021 Uiso calc 1 . .
C C6 0.7562(3) 0.8584(2) 0.06276(15) 0.0157(3) Uani d 1 . .
H H6 0.9173 0.9280 0.0839 0.019 Uiso calc 1 . .
H H1W 0.922(4) 0.429(3) 0.644(2) 0.045(7) Uiso d 1 . .
H H2W 0.973(3) 0.635(2) 0.630(2) 0.057(8) Uiso d 1 . .
H H3W 0.671(2) 0.933(3) 0.632(2) 0.048(7) Uiso d 1 . .
H H4W 0.442(3) 0.877(3) 0.618(2) 0.040(7) Uiso d 1 . .

loop_
_atom_site_aniso_label
_atom_site_aniso_U_11
_atom_site_aniso_U_22
_atom_site_aniso_U_33
_atom_site_aniso_U_12
_atom_site_aniso_U_13
_atom_site_aniso_U_23
Ca1 0.0106(2) 0.0102(2) 0.0134(2) 0.00197(16) 0.00191(16) 0.00172(16)
S1 0.00967(19) 0.01111(19) 0.01310(19) 0.00092(14) 0.00129(14) 0.00152(14)
O1 0.0153(6) 0.0142(6) 0.0206(6) 0.0038(4) 0.0011(5) -0.0032(5)
O2 0.0114(5) 0.0185(6) 0.0182(6) 0.0048(4) 0.0008(4) 0.0020(5)
O3 0.0173(6) 0.0215(6) 0.0152(6) -0.0019(5) 0.0021(5) 0.0072(5)
O1W 0.0130(6) 0.0183(6) 0.0330(7) 0.0039(5) -0.0018(5) 0.0069(5)
O2W 0.0156(6) 0.0147(6) 0.0348(7) 0.0022(5) 0.0067(5) -0.0055(5)
N1 0.0120(7) 0.0160(7) 0.0189(7) 0.0020(5) 0.0006(5) 0.0007(5)
C1 0.0123(7) 0.0093(7) 0.0142(7) 0.0027(6) 0.0016(6) 0.0014(6)
C2 0.0126(7) 0.0120(7) 0.0175(8) 0.0036(6) 0.0036(6) 0.0027(6)
C3 0.0113(7) 0.0120(7) 0.0184(8) 0.0030(6) 0.0012(6) 0.0013(6)
C4 0.0173(8) 0.0141(8) 0.0143(8) 0.0038(6) -0.0003(6) 0.0004(6)
C5 0.0176(8) 0.0174(8) 0.0163(8) 0.0044(6) 0.0058(6) 0.0031(6)
C6 0.0124(7) 0.0128(7) 0.0196(8) 0.0018(6) 0.0035(6) 0.0017(6)

loop_
_atom_type_symbol
_atom_type_description
_atom_type_scat_dispersion_real
_atom_type_scat_dispersion_imag
_atom_type_scat_source
Ca Ca 0.2262 0.3064 'International Tables Vol C Tables 4.2.6.8 and 6.1.1.4'
S S 0.1246 0.1234 'International Tables Vol C Tables 4.2.6.8 and 6.1.1.4'
O O 0.0106 0.0060 'International Tables Vol C Tables 4.2.6.8 and 6.1.1.4'
N N 0.0061 0.0033 'International Tables Vol C Tables 4.2.6.8 and 6.1.1.4'
C C 0.0033 0.0016 'International Tables Vol C Tables 4.2.6.8 and 6.1.1.4'
H H 0.0000 0.0000 'International Tables Vol C Tables 4.2.6.8 and 6.1.1.4'

loop_
_geom_angle_atom_site_label_1
_geom_angle_atom_site_label_2
_geom_angle_atom_site_label_3
_geom_angle_site_symmetry_1
_geom_angle_site_symmetry_3
_geom_angle
_geom_angle_publ_flag
O3 Ca1 O3 . 2_666 180.0 y
O3 Ca1 O1W . . 87.66(4) y
O3 Ca1 O1W 2_666 . 92.34(4) ?
O3 Ca1 O1W . 2_666 92.34(4) y
O3 Ca1 O1W 2_666 2_666 87.66(4) ?
O1W Ca1 O1W . 2_666 180.00(6) y
O3 Ca1 O2W . 2_666 93.07(4) y
O3 Ca1 O2W 2_666 2_666 86.93(5) ?
O1W Ca1 O2W . 2_666 90.52(5) y
O1W Ca1 O2W 2_666 2_666 89.48(5) ?
O3 Ca1 O2W . . 86.93(5) y
O3 Ca1 O2W 2_666 . 93.07(4) ?
O1W Ca1 O2W . . 89.48(5) y
O1W Ca1 O2W 2_666 . 90.52(5) ?
O2W Ca1 O2W 2_666 . 180.0 y
O3 S1 O2 . . 112.30(7) ?
O3 S1 O1 . . 112.52(7) ?
O2 S1 O1 . . 112.61(7) ?
O3 S1 C1 . . 105.40(7) ?
O2 S1 C1 . . 106.74(7) ?
O1 S1 C1 . . 106.66(7) ?
S1 O3 Ca1 . . 166.87(8) ?
Ca1 O1W H1W . . 136.4(15) ?
Ca1 O1W H2W . . 120.0(16) ?
H1W O1W H2W . . 102.3(17) ?
Ca1 O2W H3W . . 125.5(15) ?
Ca1 O2W H4W . . 127.9(15) ?
H3W O2W H4W . . 103.9(17) ?
N1 N1 C3 2_565 . 113.72(17) ?
C2 C1 C6 . . 121.50(14) ?
C2 C1 S1 . . 119.72(12) ?
C6 C1 S1 . . 118.78(12) ?
C1 C2 C3 . . 118.31(15) ?
C1 C2 H2 . . 120.8 ?
C3 C2 H2 . . 120.8 ?
C4 C3 C2 . . 120.82(14) ?
C4 C3 N1 . . 115.24(14) ?
C2 C3 N1 . . 123.94(15) ?
C3 C4 C5 . . 120.17(15) ?
C3 C4 H4 . . 119.9 ?
C5 C4 H4 . . 119.9 ?
C4 C5 C6 . . 119.87(15) ?
C4 C5 H5 . . 120.1 ?
C6 C5 H5 . . 120.1 ?
C5 C6 C1 . . 119.31(14) ?
C5 C6 H6 . . 120.3 ?
C1 C6 H6 . . 120.3 ?

loop_
_geom_bond_atom_site_label_1
_geom_bond_atom_site_label_2
_geom_bond_site_symmetry_2
_geom_bond_distance
_geom_bond_publ_flag
Ca1 O3 . 2.3050(11) y
Ca1 O3 2_666 2.3051(11) y
Ca1 O1W . 2.3235(12) y
Ca1 O1W 2_666 2.3236(12) y
Ca1 O2W 2_666 2.3385(12) y
Ca1 O2W . 2.3385(12) y
S1 O3 . 1.4556(11) ?
S1 O2 . 1.4573(12) ?
S1 O1 . 1.4588(12) ?
S1 C1 . 1.7711(16) ?
O1W H1W . 0.870(9) ?
O1W H2W . 0.864(10) ?
O2W H3W . 0.862(10) ?
O2W H4W . 0.863(9) ?
N1 N1 2_565 1.256(3) y
N1 C3 . 1.432(2) y
C1 C2 . 1.388(2) ?
C1 C6 . 1.395(2) ?
C2 C3 . 1.394(2) ?
C2 H2 . 0.9500 ?
C3 C4 . 1.388(2) ?
C4 C5 . 1.388(2) ?
C4 H4 . 0.9500 ?
C5 C6 . 1.389(2) ?
C5 H5 . 0.9500 ?
C6 H6 . 0.9500 ?

loop_
_geom_hbond_atom_site_label_D
_geom_hbond_atom_site_label_H
_geom_hbond_atom_site_label_A
_geom_hbond_site_symmetry_A
_geom_hbond_distance_DH
_geom_hbond_distance_HA
_geom_hbond_distance_DA
_geom_hbond_angle_DHA
O1W H1W O2 2_766 0.870(9) 2.013(11) 2.8521(17) 162(2)
O1W H2W O1 2_776 0.864(10) 2.003(11) 2.8454(17) 165(2)
O2W H3W O2 2_776 0.862(10) 1.953(10) 2.8119(16) 174(2)
O2W H4W O1 2_676 0.863(9) 1.941(10) 2.7907(16) 168(2)

loop_
_geom_torsion_atom_site_label_1
_geom_torsion_atom_site_label_2
_geom_torsion_atom_site_label_3
_geom_torsion_atom_site_label_4
_geom_torsion_site_symmetry_1
_geom_torsion_site_symmetry_2
_geom_torsion_site_symmetry_3
_geom_torsion_site_symmetry_4
_geom_torsion
_geom_torsion_publ_flag
O2 S1 O3 Ca1 . . . . 111.4(3) ?
O1 S1 O3 Ca1 . . . . -16.9(4) ?
C1 S1 O3 Ca1 . . . . -132.8(3) ?
O3 S1 C1 C2 . . . . 27.51(14) ?
O2 S1 C1 C2 . . . . 147.11(12) ?
O1 S1 C1 C2 . . . . -92.29(13) ?
O3 S1 C1 C6 . . . . -153.27(13) ?
O2 S1 C1 C6 . . . . -33.67(14) ?
O1 S1 C1 C6 . . . . 86.93(13) ?
C6 C1 C2 C3 . . . . -0.3(2) ?
S1 C1 C2 C3 . . . . 178.88(11) ?
C1 C2 C3 C4 . . . . -0.6(2) ?
C1 C2 C3 N1 . . . . 179.69(14) ?
N1 N1 C3 C4 2_565 . . . 165.42(17) ?
N1 N1 C3 C2 2_565 . . . -14.8(3) ?
C2 C3 C4 C5 . . . . 1.4(2) ?
N1 C3 C4 C5 . . . . -178.84(14) ?
C3 C4 C5 C6 . . . . -1.3(2) ?
C4 C5 C6 C1 . . . . 0.4(2) ?
C2 C1 C6 C5 . . . . 0.4(2) ?
S1 C1 C6 C5 . . . . -178.82(12) ?
